data_4306019
loop_
_publ_author_name
'Chuanjiang Hu'
'Bruce C. Noll'
'Charles E. Schulz'
'W. Robert Scheidt'

_publ_section_title
;
Hydrogen Bonding Influence of 1,10-Phenanthroline on Five-Coordinate
High-Spin Imidazole-Ligated Iron(II) Porphyrinates
;
_journal_name_full 'Inorganic Chemistry'
_journal_page_first 8884
_journal_page_last 8895
_journal_paper_doi 10.1021/ic8009496
_journal_volume 47
_journal_year 2008
_chemical_formula_moiety 'C48 H34 Fe N6, C12 H8 N2, C6 H5 Cl'
_chemical_formula_sum 'C66 H47 Cl Fe N8'
_chemical_formula_weight 1043.42
_chemical_melting_point ?
_chemical_name_common '[Fe(TPP)(2-MeHIm)](1,10-phenanthroline)'
_chemical_name_systematic
; 
 ? 
;
_space_group_IT_number 14
_symmetry_cell_setting monoclinic
_symmetry_space_group_name_Hall '-P 2ybc'
_symmetry_space_group_name_H-M 'P 1 21/c 1'
_atom_sites_solution_hydrogens geom
_atom_sites_solution_primary direct
_atom_sites_solution_secondary difmap
_audit_creation_method SHELXL-97
_cell_angle_alpha 90.00
_cell_angle_beta 100.143(4)
_cell_angle_gamma 90.00
_cell_formula_units_Z 4
_cell_length_a 11.8059(10)
_cell_length_b 21.8824(16)
_cell_length_c 21.3200(17)
_cell_measurement_reflns_used 7582
_cell_measurement_temperature 293(2)
_cell_measurement_theta_max 23.6149
_cell_measurement_theta_min 2.3406
_cell_volume 5421.8(7)
_computing_cell_refinement 'APEX2/SAINT (Bruker, 2007)'
_computing_data_collection 'APEX2 (Bruker, 2007)'
_computing_data_reduction 'SAINT/XPREP (Bruker,2007; Sheldrick, 2008)'
_computing_molecular_graphics 'XP (Sheldrick, 2008)'
_computing_publication_material 'XCIF (Sheldrick, 2008)/enCIFER (CCDC, 2005)'
_computing_structure_refinement 'XL (Sheldrick, 2008)'
_computing_structure_solution 'XS (Sheldrick, 2008)'
_diffrn_ambient_temperature 293(2)
_diffrn_detector_area_resol_mean 8.33
_diffrn_measured_fraction_theta_full 0.947
_diffrn_measured_fraction_theta_max 0.947
_diffrn_measurement_device_type 'Bruker SMART APEX CCD area detector'
_diffrn_measurement_method '\f and \w scans'
_diffrn_radiation_monochromator graphite
_diffrn_radiation_source 'fine-focus sealed tube'
_diffrn_radiation_type MoK\a
_diffrn_radiation_wavelength 0.71073
_diffrn_reflns_av_R_equivalents 0.0306
_diffrn_reflns_av_sigmaI/netI 0.0361
_diffrn_reflns_limit_h_max 16
_diffrn_reflns_limit_h_min -16
_diffrn_reflns_limit_k_max 30
_diffrn_reflns_limit_k_min -30
_diffrn_reflns_limit_l_max 28
_diffrn_reflns_limit_l_min -29
_diffrn_reflns_number 59973
_diffrn_reflns_theta_full 29.35
_diffrn_reflns_theta_max 29.35
_diffrn_reflns_theta_min 1.34
_exptl_absorpt_coefficient_mu 0.377
_exptl_absorpt_correction_T_max 0.9491
_exptl_absorpt_correction_T_min 0.8367
_exptl_absorpt_correction_type multi-scan
_exptl_absorpt_process_details SADABS
_exptl_crystal_colour 'dark red'
_exptl_crystal_density_diffrn 1.278
_exptl_crystal_density_method 'not measured'
_exptl_crystal_description parallelepiped
_exptl_crystal_F_000 2168
_exptl_crystal_size_max 0.49
_exptl_crystal_size_mid 0.43
_exptl_crystal_size_min 0.14
_platon_squeeze_details ' ?'
_refine_diff_density_max 0.272
_refine_diff_density_min -0.207
_refine_diff_density_rms 0.033
_refine_ls_extinction_method none
_refine_ls_goodness_of_fit_ref 1.007
_refine_ls_hydrogen_treatment constr
_refine_ls_matrix_type full
_refine_ls_number_parameters 623
_refine_ls_number_reflns 14107
_refine_ls_number_restraints 0
_refine_ls_restrained_S_all 1.007
_refine_ls_R_factor_all 0.0765
_refine_ls_R_factor_gt 0.0428
_refine_ls_shift/su_max 0.003
_refine_ls_shift/su_mean 0.000
_refine_ls_structure_factor_coef Fsqd
_refine_ls_weighting_details 'calc w=1/[\s^2^(Fo^2^)+(0.0610P)^2^+0.0200P] where P=(Fo^2^+2Fc^2^)/3'
_refine_ls_weighting_scheme calc
_refine_ls_wR_factor_gt 0.1101
_refine_ls_wR_factor_ref 0.1195
_reflns_number_gt 8398
_reflns_number_total 14107
_reflns_threshold_expression >2sigma(I)
_cod_data_source_file ic8009496_si_002_1.cif
_cod_data_source_block '[Fe(TPP)(2-MeHIm)](1,10-phenathroline)FormA'
_cod_depositor_comments
;
The following automatic conversions were performed:
'_symmetry_cell_setting' value 'Monoclinic' changed to 'monoclinic'
according to '/home/saulius/struct/CIF-dictionaries/cif_core.dic'
dictionary named 'cif_core.dic' version 2.4.1 from 2010-06-29.

Automatic conversion script
Id: cif_fix_enum 1527 2010-12-29 10:47:43Z saulius 

The following automatic conversions were performed:

'_chemical_melting_point' value 'not measured' was changed to '?' -
the value is undefined or not given.

Automatic conversion script
Id: cif_fix_values 1646 2011-03-28 12:23:43Z adriana 
;
_cod_database_code 4306019

loop_
_symmetry_equiv_pos_as_xyz
'x, y, z'
'-x, y+1/2, -z+1/2'
'-x, -y, -z'
'x, -y-1/2, z-1/2'

loop_
_atom_site_label
_atom_site_type_symbol
_atom_site_fract_x
_atom_site_fract_y
_atom_site_fract_z
_atom_site_U_iso_or_equiv
_atom_site_adp_type
_atom_site_occupancy
_atom_site_symmetry_multiplicity
_atom_site_calc_flag
_atom_site_refinement_flags
_atom_site_disorder_assembly
_atom_site_disorder_group
Fe1 Fe 0.411120(17) 0.805220(9) 0.609069(10) 0.04706(8) Uani 1 1 d . . .
N1 N 0.31141(10) 0.75874(5) 0.53368(6) 0.0502(3) Uani 1 1 d . . .
N2 N 0.28693(10) 0.87351(5) 0.59790(6) 0.0470(3) Uani 1 1 d . . .
N3 N 0.52852(10) 0.86889(5) 0.65574(6) 0.0471(3) Uani 1 1 d . . .
N4 N 0.55122(10) 0.75343(5) 0.59236(6) 0.0497(3) Uani 1 1 d . . .
C(A1 C 0.34335(14) 0.70948(7) 0.50075(8) 0.0542(4) Uani 1 1 d . . .
C(A2 C 0.19852(13) 0.77117(7) 0.50768(7) 0.0521(4) Uani 1 1 d . . .
C(A3 C 0.17744(12) 0.86989(7) 0.56303(7) 0.0491(4) Uani 1 1 d . . .
C(A4 C 0.29523(12) 0.92927(7) 0.62807(7) 0.0484(4) Uani 1 1 d . . .
C(A5 C 0.50323(12) 0.92496(6) 0.67852(7) 0.0450(3) Uani 1 1 d . . .
C(A6 C 0.64219(12) 0.85721(6) 0.68041(7) 0.0478(3) Uani 1 1 d . . .
C(A7 C 0.66096(13) 0.75696(6) 0.62722(7) 0.0485(4) Uani 1 1 d . . .
C(A8 C 0.54823(14) 0.70276(6) 0.55425(8) 0.0532(4) Uani 1 1 d . . .
C(B1 C 0.24681(16) 0.69012(8) 0.45373(9) 0.0671(5) Uani 1 1 d . . .
H(B1 H 0.2461 0.6580 0.4251 0.081 Uiso 1 1 calc R . .
C(B2 C 0.15851(16) 0.72704(8) 0.45893(8) 0.0663(5) Uani 1 1 d . . .
H(B2 H 0.0846 0.7246 0.4352 0.080 Uiso 1 1 calc R . .
C(B3 C 0.11555(13) 0.92460(7) 0.57214(8) 0.0605(4) Uani 1 1 d . . .
H(B3 H 0.0399 0.9335 0.5538 0.073 Uiso 1 1 calc R . .
C(B4 C 0.18705(13) 0.96063(7) 0.61202(8) 0.0602(4) Uani 1 1 d . . .
H(B4 H 0.1697 0.9990 0.6266 0.072 Uiso 1 1 calc R . .
C(B5 C 0.60467(13) 0.94939(7) 0.71812(7) 0.0538(4) Uani 1 1 d . . .
H(B5 H 0.6107 0.9869 0.7389 0.065 Uiso 1 1 calc R . .
C(B6 C 0.68918(13) 0.90782(7) 0.71956(7) 0.0554(4) Uani 1 1 d . . .
H(B6 H 0.7641 0.9112 0.7418 0.067 Uiso 1 1 calc R . .
C(B7 C 0.72731(15) 0.70608(7) 0.61132(8) 0.0574(4) Uani 1 1 d . . .
H(B7 H 0.8035 0.6975 0.6287 0.069 Uiso 1 1 calc R . .
C(B8 C 0.65933(14) 0.67318(7) 0.56685(8) 0.0586(4) Uani 1 1 d . . .
H(B8 H 0.6799 0.6377 0.5476 0.070 Uiso 1 1 calc R . .
C(M1 C 0.13428(13) 0.82154(7) 0.52238(7) 0.0505(4) Uani 1 1 d . . .
C(M2 C 0.39428(12) 0.95296(6) 0.66656(7) 0.0470(3) Uani 1 1 d . . .
C(M3 C 0.70282(13) 0.80458(7) 0.66897(8) 0.0506(4) Uani 1 1 d . . .
C(M4 C 0.45333(15) 0.68270(7) 0.51012(8) 0.0550(4) Uani 1 1 d . . .
N5 N 0.37628(11) 0.76674(6) 0.69539(6) 0.0585(3) Uani 1 1 d . . .
C1 C 0.32570(15) 0.71533(8) 0.70754(9) 0.0609(4) Uani 1 1 d . . .
N6 N 0.31554(12) 0.71234(7) 0.76832(7) 0.0657(4) Uani 1 1 d . . .
H6 H 0.2849 0.6828 0.7860 0.079 Uiso 1 1 calc R . .
C2 C 0.36145(16) 0.76356(9) 0.79796(9) 0.0714(5) Uani 1 1 d . . .
H2 H 0.3667 0.7735 0.8408 0.086 Uiso 1 1 calc R . .
C3 C 0.39772(17) 0.79703(8) 0.75290(9) 0.0707(5) Uani 1 1 d . . .
H3 H 0.4324 0.8352 0.7594 0.085 Uiso 1 1 calc R . .
C4 C 0.2898(2) 0.66586(10) 0.66039(11) 0.1074(8) Uani 1 1 d . . .
H4A H 0.2172 0.6763 0.6346 0.161 Uiso 1 1 calc R . .
H4B H 0.2822 0.6282 0.6824 0.161 Uiso 1 1 calc R . .
H4C H 0.3467 0.6611 0.6337 0.161 Uiso 1 1 calc R . .
C11 C 0.01165(13) 0.82487(7) 0.48968(8) 0.0527(4) Uani 1 1 d . . .
C12 C -0.07236(17) 0.79099(10) 0.51064(11) 0.0906(7) Uani 1 1 d . . .
H12 H -0.0527 0.7659 0.5461 0.109 Uiso 1 1 calc R . .
C13 C -0.18599(18) 0.79360(13) 0.47980(13) 0.1137(9) Uani 1 1 d . . .
H13 H -0.2415 0.7705 0.4950 0.136 Uiso 1 1 calc R . .
C14 C -0.21691(17) 0.82917(11) 0.42811(11) 0.0901(6) Uani 1 1 d . . .
H14 H -0.2934 0.8309 0.4079 0.108 Uiso 1 1 calc R . .
C15 C -0.13595(17) 0.86247(9) 0.40568(10) 0.0830(6) Uani 1 1 d . . .
H15 H -0.1565 0.8865 0.3695 0.100 Uiso 1 1 calc R . .
C16 C -0.02304(16) 0.86069(8) 0.43648(9) 0.0747(5) Uani 1 1 d . . .
H16 H 0.0314 0.8843 0.4209 0.090 Uiso 1 1 calc R . .
C21 C 0.38390(12) 1.01369(6) 0.69774(7) 0.0490(4) Uani 1 1 d . . .
C22 C 0.31785(15) 1.02004(8) 0.74499(8) 0.0649(5) Uani 1 1 d . . .
H22 H 0.2769 0.9868 0.7564 0.078 Uiso 1 1 calc R . .
C23 C 0.31247(17) 1.07538(9) 0.77520(9) 0.0774(5) Uani 1 1 d . . .
H23 H 0.2684 1.0790 0.8071 0.093 Uiso 1 1 calc R . .
C24 C 0.37151(17) 1.12520(9) 0.75861(10) 0.0757(5) Uani 1 1 d . . .
H24 H 0.3688 1.1623 0.7796 0.091 Uiso 1 1 calc R . .
C25 C 0.43425(16) 1.11968(8) 0.71089(9) 0.0688(5) Uani 1 1 d . . .
H25 H 0.4733 1.1534 0.6989 0.083 Uiso 1 1 calc R . .
C26 C 0.44033(14) 1.06490(7) 0.68049(8) 0.0594(4) Uani 1 1 d . . .
H26 H 0.4829 1.0620 0.6478 0.071 Uiso 1 1 calc R . .
C31 C 0.82399(14) 0.79829(7) 0.70431(9) 0.0580(4) Uani 1 1 d . . .
C32 C 0.84553(19) 0.76731(10) 0.76161(11) 0.0965(7) Uani 1 1 d . . .
H32 H 0.7845 0.7513 0.7786 0.116 Uiso 1 1 calc R . .
C33 C 0.9565(3) 0.75992(12) 0.79373(15) 0.1304(11) Uani 1 1 d . . .
H33 H 0.9698 0.7385 0.8320 0.157 Uiso 1 1 calc R . .
C34 C 1.0464(3) 0.78346(15) 0.77033(19) 0.1296(12) Uani 1 1 d . . .
H34 H 1.1209 0.7789 0.7928 0.156 Uiso 1 1 calc R . .
C35 C 1.0278(2) 0.81353(14) 0.71459(17) 0.1199(9) Uani 1 1 d . . .
H35 H 1.0898 0.8296 0.6985 0.144 Uiso 1 1 calc R . .
C36 C 0.91627(16) 0.82093(11) 0.68044(11) 0.0918(6) Uani 1 1 d . . .
H36 H 0.9045 0.8412 0.6415 0.110 Uiso 1 1 calc R . .
C41 C 0.47131(17) 0.63138(8) 0.46660(9) 0.0714(5) Uani 1 1 d . . .
C42 C 0.4176(2) 0.57579(9) 0.46847(12) 0.1043(7) Uani 1 1 d . . .
H42 H 0.3707 0.5686 0.4985 0.125 Uiso 1 1 calc R . .
C43 C 0.4340(3) 0.52944(13) 0.42446(19) 0.1358(11) Uani 1 1 d . . .
H43 H 0.3972 0.4919 0.4250 0.163 Uiso 1 1 calc R . .
C44 C 0.5043(3) 0.54041(19) 0.38136(19) 0.1502(15) Uani 1 1 d . . .
H44 H 0.5154 0.5099 0.3527 0.180 Uiso 1 1 calc R . .
C45 C 0.5579(3) 0.59437(17) 0.37948(12) 0.1353(12) Uani 1 1 d . . .
H45 H 0.6050 0.6010 0.3495 0.162 Uiso 1 1 calc R . .
C46 C 0.5432(2) 0.63989(11) 0.42184(10) 0.0971(7) Uani 1 1 d . . .
H46 H 0.5817 0.6768 0.4207 0.117 Uiso 1 1 calc R . .
N1S N 0.17809(14) 0.60906(8) 0.80674(8) 0.0794(4) Uani 1 1 d . . .
N2S N 0.36192(13) 0.64550(6) 0.89482(7) 0.0644(4) Uani 1 1 d . . .
C1S C 0.0871(2) 0.59189(12) 0.76529(12) 0.1030(7) Uani 1 1 d . . .
H1S H 0.0621 0.6171 0.7305 0.124 Uiso 1 1 calc R . .
C2S C 0.02599(19) 0.53783(13) 0.77074(13) 0.1047(7) Uani 1 1 d . . .
H2S H -0.0379 0.5276 0.7404 0.126 Uiso 1 1 calc R . .
C3S C 0.06246(19) 0.50068(11) 0.82149(13) 0.0919(6) Uani 1 1 d . . .
H3S H 0.0240 0.4642 0.8258 0.110 Uiso 1 1 calc R . .
C4S C 0.15712(16) 0.51711(8) 0.86704(10) 0.0720(5) Uani 1 1 d . . .
C5S C 0.19824(19) 0.48123(9) 0.92198(12) 0.0820(6) Uani 1 1 d . . .
H5S H 0.1619 0.4445 0.9278 0.098 Uiso 1 1 calc R . .
C6S C 0.28762(19) 0.49912(9) 0.96528(11) 0.0792(6) Uani 1 1 d . . .
H6S H 0.3114 0.4750 1.0011 0.095 Uiso 1 1 calc R . .
C7S C 0.34761(16) 0.55443(8) 0.95799(9) 0.0636(5) Uani 1 1 d . . .
C8S C 0.44395(18) 0.57374(9) 1.00083(9) 0.0736(5) Uani 1 1 d . . .
H8S H 0.4712 0.5505 1.0368 0.088 Uiso 1 1 calc R . .
C9S C 0.49824(17) 0.62652(9) 0.99017(9) 0.0748(5) Uani 1 1 d . . .
H9S H 0.5640 0.6393 1.0177 0.090 Uiso 1 1 calc R . .
C10S C 0.45269(17) 0.66079(8) 0.93702(10) 0.0696(5) Uani 1 1 d . . .
H10S H 0.4891 0.6974 0.9307 0.084 Uiso 1 1 calc R . .
C11S C 0.30986(14) 0.59172(7) 0.90456(8) 0.0577(4) Uani 1 1 d . . .
C12S C 0.21303(15) 0.57270(8) 0.85795(9) 0.0633(5) Uani 1 1 d . . .

loop_
_atom_site_aniso_label
_atom_site_aniso_U_11
_atom_site_aniso_U_22
_atom_site_aniso_U_33
_atom_site_aniso_U_23
_atom_site_aniso_U_13
_atom_site_aniso_U_12
Fe1 0.04641(14) 0.05111(13) 0.04221(15) -0.00228(9) 0.00383(10) 0.00022(9)
N1 0.0515(8) 0.0544(7) 0.0421(8) -0.0015(5) 0.0016(6) 0.0018(6)
N2 0.0442(7) 0.0535(7) 0.0424(8) -0.0029(5) 0.0057(6) -0.0011(6)
N3 0.0445(7) 0.0512(7) 0.0450(8) 0.0007(5) 0.0056(6) 0.0014(6)
N4 0.0533(8) 0.0507(7) 0.0433(8) -0.0015(5) 0.0036(6) 0.0028(6)
C(A1 0.0620(10) 0.0534(9) 0.0449(10) -0.0034(7) 0.0028(8) 0.0025(8)
C(A2 0.0533(9) 0.0596(9) 0.0409(9) -0.0025(7) 0.0013(7) -0.0021(7)
C(A3 0.0422(8) 0.0575(9) 0.0471(10) -0.0006(7) 0.0062(7) -0.0018(7)
C(A4 0.0450(8) 0.0549(8) 0.0455(9) -0.0031(7) 0.0084(7) 0.0010(7)
C(A5 0.0468(8) 0.0502(8) 0.0374(9) -0.0017(6) 0.0055(7) -0.0015(7)
C(A6 0.0471(8) 0.0541(9) 0.0406(9) 0.0034(6) 0.0039(7) -0.0013(7)
C(A7 0.0492(9) 0.0524(8) 0.0435(9) 0.0069(7) 0.0066(7) 0.0055(7)
C(A8 0.0607(10) 0.0513(9) 0.0472(10) 0.0036(7) 0.0086(8) 0.0075(7)
C(B1 0.0735(12) 0.0667(11) 0.0548(12) -0.0157(8) -0.0064(9) 0.0038(9)
C(B2 0.0625(11) 0.0721(11) 0.0570(12) -0.0132(8) -0.0095(9) 0.0011(9)
C(B3 0.0421(8) 0.0697(10) 0.0673(12) -0.0102(8) 0.0031(8) 0.0063(8)
C(B4 0.0521(9) 0.0606(9) 0.0676(12) -0.0111(8) 0.0096(8) 0.0062(8)
C(B5 0.0545(9) 0.0563(9) 0.0497(10) -0.0072(7) 0.0068(8) -0.0046(8)
C(B6 0.0461(9) 0.0659(10) 0.0509(10) -0.0037(7) -0.0007(7) -0.0033(8)
C(B7 0.0568(10) 0.0571(9) 0.0568(11) 0.0061(7) 0.0058(8) 0.0100(8)
C(B8 0.0671(11) 0.0540(9) 0.0536(11) 0.0014(7) 0.0078(9) 0.0147(8)
C(M1 0.0444(8) 0.0610(9) 0.0446(10) 0.0007(7) 0.0036(7) -0.0035(7)
C(M2 0.0506(9) 0.0500(8) 0.0420(9) -0.0017(6) 0.0123(7) -0.0030(7)
C(M3 0.0469(8) 0.0590(9) 0.0447(10) 0.0078(7) 0.0043(7) 0.0029(7)
C(M4 0.0677(11) 0.0500(8) 0.0449(10) -0.0023(6) 0.0034(8) 0.0055(8)
N5 0.0633(8) 0.0600(8) 0.0520(9) 0.0045(6) 0.0091(7) -0.0028(7)
C1 0.0638(10) 0.0639(10) 0.0547(12) 0.0088(8) 0.0099(9) -0.0009(8)
N6 0.0688(9) 0.0709(9) 0.0602(10) 0.0172(7) 0.0192(8) -0.0004(7)
C2 0.0823(13) 0.0819(13) 0.0518(12) 0.0021(9) 0.0164(10) -0.0010(10)
C3 0.0896(13) 0.0711(11) 0.0513(12) -0.0031(8) 0.0124(10) -0.0144(9)
C4 0.154(2) 0.0859(15) 0.0821(16) -0.0043(12) 0.0200(15) -0.0443(15)
C11 0.0478(9) 0.0595(9) 0.0491(10) -0.0013(7) 0.0041(8) -0.0022(7)
C12 0.0605(12) 0.1291(17) 0.0779(16) 0.0424(12) 0.0007(11) -0.0114(11)
C13 0.0534(12) 0.177(2) 0.106(2) 0.0523(18) 0.0006(12) -0.0269(14)
C14 0.0490(11) 0.1229(17) 0.0918(17) 0.0193(14) -0.0059(11) 0.0009(12)
C15 0.0698(13) 0.0880(13) 0.0815(15) 0.0225(11) -0.0128(11) 0.0009(11)
C16 0.0627(11) 0.0805(12) 0.0765(14) 0.0223(10) 0.0002(10) -0.0120(9)
C21 0.0489(8) 0.0527(8) 0.0443(9) -0.0030(6) 0.0050(7) 0.0018(7)
C22 0.0729(11) 0.0662(10) 0.0597(12) -0.0040(8) 0.0227(9) -0.0014(9)
C23 0.0921(14) 0.0812(13) 0.0642(13) -0.0176(9) 0.0286(11) 0.0098(11)
C24 0.0854(13) 0.0658(11) 0.0717(14) -0.0195(9) 0.0019(11) 0.0087(10)
C25 0.0745(12) 0.0573(10) 0.0723(13) -0.0048(8) 0.0063(10) -0.0079(9)
C26 0.0608(10) 0.0612(10) 0.0569(11) -0.0042(8) 0.0120(8) -0.0050(8)
C31 0.0505(9) 0.0593(10) 0.0600(12) -0.0016(8) -0.0019(8) 0.0065(7)
C32 0.0845(15) 0.1059(16) 0.0849(17) 0.0265(13) -0.0243(12) -0.0134(12)
C33 0.114(2) 0.124(2) 0.123(2) 0.0256(17) -0.0614(19) 0.0004(18)
C34 0.0706(18) 0.130(2) 0.166(3) -0.034(2) -0.042(2) 0.0309(17)
C35 0.0474(13) 0.161(3) 0.149(3) -0.022(2) 0.0102(15) 0.0039(14)
C36 0.0547(12) 0.1208(16) 0.0987(18) 0.0053(13) 0.0104(12) 0.0026(11)
C41 0.0816(13) 0.0700(11) 0.0540(12) -0.0107(8) -0.0120(10) 0.0222(10)
C42 0.1161(18) 0.0706(13) 0.1177(19) -0.0284(12) -0.0028(15) 0.0042(13)
C43 0.142(3) 0.0906(18) 0.156(3) -0.0473(19) -0.025(2) 0.0198(18)
C44 0.155(3) 0.144(3) 0.131(3) -0.072(2) -0.032(2) 0.054(3)
C45 0.162(3) 0.169(3) 0.0714(18) -0.0340(19) 0.0094(17) 0.071(2)
C46 0.1227(18) 0.1054(16) 0.0629(14) -0.0092(11) 0.0153(13) 0.0398(14)
N1S 0.0702(10) 0.0987(12) 0.0678(12) 0.0121(9) 0.0079(9) -0.0137(9)
N2S 0.0728(10) 0.0632(9) 0.0606(10) 0.0001(7) 0.0207(8) -0.0017(7)
C1S 0.0850(16) 0.132(2) 0.0887(18) 0.0206(14) 0.0053(14) -0.0162(15)
C2S 0.0721(14) 0.136(2) 0.104(2) -0.0048(16) 0.0106(14) -0.0296(14)
C3S 0.0709(14) 0.0973(15) 0.113(2) -0.0036(14) 0.0331(14) -0.0165(12)
C4S 0.0622(11) 0.0788(12) 0.0824(15) -0.0055(10) 0.0331(11) -0.0033(10)
C5S 0.0793(14) 0.0705(12) 0.1053(18) 0.0136(11) 0.0413(14) -0.0039(11)
C6S 0.0851(14) 0.0788(13) 0.0808(15) 0.0203(10) 0.0338(12) 0.0093(11)
C7S 0.0720(11) 0.0687(11) 0.0565(12) 0.0037(8) 0.0285(10) 0.0082(9)
C8S 0.0884(14) 0.0853(13) 0.0503(12) 0.0019(9) 0.0216(11) 0.0171(11)
C9S 0.0838(13) 0.0815(13) 0.0599(13) -0.0139(10) 0.0153(11) 0.0052(11)
C10S 0.0815(13) 0.0655(11) 0.0643(13) -0.0108(9) 0.0196(11) -0.0022(10)
C11S 0.0630(10) 0.0627(10) 0.0523(11) 0.0006(8) 0.0236(9) 0.0054(8)
C12S 0.0626(11) 0.0698(11) 0.0642(13) 0.0037(9) 0.0293(10) -0.0001(9)

loop_
_atom_type_symbol
_atom_type_description
_atom_type_scat_dispersion_real
_atom_type_scat_dispersion_imag
_atom_type_scat_source
C C 0.0033 0.0016 'International Tables Vol C Tables 4.2.6.8 and 6.1.1.4'
H H 0.0000 0.0000 'International Tables Vol C Tables 4.2.6.8 and 6.1.1.4'
N N 0.0061 0.0033 'International Tables Vol C Tables 4.2.6.8 and 6.1.1.4'
Fe Fe 0.3463 0.8444 'International Tables Vol C Tables 4.2.6.8 and 6.1.1.4'
Cl Cl 0.1484 0.1585 'International Tables Vol C Tables 4.2.6.8 and 6.1.1.4'

loop_
_geom_angle_atom_site_label_1
_geom_angle_atom_site_label_2
_geom_angle_atom_site_label_3
_geom_angle
_geom_angle_site_symmetry_1
_geom_angle_site_symmetry_3
_geom_angle_publ_flag
N2 Fe1 N1 88.35(5) . . ?
N2 Fe1 N4 159.33(5) . . ?
N1 Fe1 N4 87.73(5) . . ?
N2 Fe1 N3 88.31(5) . . ?
N1 Fe1 N3 158.51(5) . . ?
N4 Fe1 N3 87.94(5) . . ?
N2 Fe1 N5 98.26(5) . . ?
N1 Fe1 N5 107.76(5) . . ?
N4 Fe1 N5 102.26(5) . . ?
N3 Fe1 N5 93.73(5) . . ?
C(A1 N1 C(A2 106.40(12) . . ?
C(A1 N1 Fe1 127.48(10) . . ?
C(A2 N1 Fe1 126.12(10) . . ?
C(A4 N2 C(A3 106.66(11) . . ?
C(A4 N2 Fe1 126.44(10) . . ?
C(A3 N2 Fe1 126.71(9) . . ?
C(A5 N3 C(A6 106.81(12) . . ?
C(A5 N3 Fe1 126.69(9) . . ?
C(A6 N3 Fe1 125.34(9) . . ?
C(A8 N4 C(A7 106.78(12) . . ?
C(A8 N4 Fe1 126.99(10) . . ?
C(A7 N4 Fe1 125.16(9) . . ?
N1 C(A1 C(M4 125.70(15) . . ?
N1 C(A1 C(B1 109.33(14) . . ?
C(M4 C(A1 C(B1 124.95(14) . . ?
N1 C(A2 C(M1 125.98(14) . . ?
N1 C(A2 C(B2 109.27(14) . . ?
C(M1 C(A2 C(B2 124.57(15) . . ?
N2 C(A3 C(M1 125.52(13) . . ?
N2 C(A3 C(B3 109.37(13) . . ?
C(M1 C(A3 C(B3 125.05(14) . . ?
N2 C(A4 C(M2 125.77(13) . . ?
N2 C(A4 C(B4 108.99(13) . . ?
C(M2 C(A4 C(B4 125.21(13) . . ?
N3 C(A5 C(M2 125.06(13) . . ?
N3 C(A5 C(B5 109.20(12) . . ?
C(M2 C(A5 C(B5 125.71(13) . . ?
N3 C(A6 C(M3 125.47(14) . . ?
N3 C(A6 C(B6 109.22(12) . . ?
C(M3 C(A6 C(B6 125.30(14) . . ?
N4 C(A7 C(M3 125.23(13) . . ?
N4 C(A7 C(B7 109.23(13) . . ?
C(M3 C(A7 C(B7 125.45(14) . . ?
N4 C(A8 C(M4 125.84(14) . . ?
N4 C(A8 C(B8 108.92(14) . . ?
C(M4 C(A8 C(B8 125.24(14) . . ?
C(B2 C(B1 C(A1 107.25(15) . . ?
C(B2 C(B1 H(B1 126.4 . . ?
C(A1 C(B1 H(B1 126.4 . . ?
C(B1 C(B2 C(A2 107.70(15) . . ?
C(B1 C(B2 H(B2 126.2 . . ?
C(A2 C(B2 H(B2 126.2 . . ?
C(B4 C(B3 C(A3 107.31(14) . . ?
C(B4 C(B3 H(B3 126.3 . . ?
C(A3 C(B3 H(B3 126.3 . . ?
C(B3 C(B4 C(A4 107.66(14) . . ?
C(B3 C(B4 H(B4 126.2 . . ?
C(A4 C(B4 H(B4 126.2 . . ?
C(B6 C(B5 C(A5 107.39(13) . . ?
C(B6 C(B5 H(B5 126.3 . . ?
C(A5 C(B5 H(B5 126.3 . . ?
C(B5 C(B6 C(A6 107.37(14) . . ?
C(B5 C(B6 H(B6 126.3 . . ?
C(A6 C(B6 H(B6 126.3 . . ?
C(B8 C(B7 C(A7 107.47(15) . . ?
C(B8 C(B7 H(B7 126.3 . . ?
C(A7 C(B7 H(B7 126.3 . . ?
C(B7 C(B8 C(A8 107.58(14) . . ?
C(B7 C(B8 H(B8 126.2 . . ?
C(A8 C(B8 H(B8 126.2 . . ?
C(A2 C(M1 C(A3 125.25(14) . . ?
C(A2 C(M1 C11 116.82(13) . . ?
C(A3 C(M1 C11 117.87(13) . . ?
C(A4 C(M2 C(A5 125.86(13) . . ?
C(A4 C(M2 C21 117.47(13) . . ?
C(A5 C(M2 C21 116.67(13) . . ?
C(A6 C(M3 C(A7 126.01(14) . . ?
C(A6 C(M3 C31 117.34(14) . . ?
C(A7 C(M3 C31 116.65(13) . . ?
C(A8 C(M4 C(A1 125.03(14) . . ?
C(A8 C(M4 C41 117.90(15) . . ?
C(A1 C(M4 C41 116.95(15) . . ?
C1 N5 C3 104.70(13) . . ?
C1 N5 Fe1 132.03(12) . . ?
C3 N5 Fe1 123.09(11) . . ?
N5 C1 N6 110.87(15) . . ?
N5 C1 C4 124.92(16) . . ?
N6 C1 C4 124.16(16) . . ?
C1 N6 C2 108.57(14) . . ?
C1 N6 H6 125.7 . . ?
C2 N6 H6 125.7 . . ?
C3 C2 N6 105.72(16) . . ?
C3 C2 H2 127.1 . . ?
N6 C2 H2 127.1 . . ?
C2 C3 N5 110.13(16) . . ?
C2 C3 H3 124.9 . . ?
N5 C3 H3 124.9 . . ?
C1 C4 H4A 109.5 . . ?
C1 C4 H4B 109.5 . . ?
H4A C4 H4B 109.5 . . ?
C1 C4 H4C 109.5 . . ?
H4A C4 H4C 109.5 . . ?
H4B C4 H4C 109.5 . . ?
C12 C11 C16 116.54(16) . . ?
C12 C11 C(M1 121.16(15) . . ?
C16 C11 C(M1 122.29(14) . . ?
C11 C12 C13 121.11(18) . . ?
C11 C12 H12 119.4 . . ?
C13 C12 H12 119.4 . . ?
C14 C13 C12 120.79(19) . . ?
C14 C13 H13 119.6 . . ?
C12 C13 H13 119.6 . . ?
C13 C14 C15 119.58(19) . . ?
C13 C14 H14 120.2 . . ?
C15 C14 H14 120.2 . . ?
C14 C15 C16 119.99(18) . . ?
C14 C15 H15 120.0 . . ?
C16 C15 H15 120.0 . . ?
C15 C16 C11 121.97(17) . . ?
C15 C16 H16 119.0 . . ?
C11 C16 H16 119.0 . . ?
C22 C21 C26 118.04(14) . . ?
C22 C21 C(M2 120.77(13) . . ?
C26 C21 C(M2 121.19(13) . . ?
C23 C22 C21 120.41(16) . . ?
C23 C22 H22 119.8 . . ?
C21 C22 H22 119.8 . . ?
C24 C23 C22 120.66(16) . . ?
C24 C23 H23 119.7 . . ?
C22 C23 H23 119.7 . . ?
C25 C24 C23 119.22(16) . . ?
C25 C24 H24 120.4 . . ?
C23 C24 H24 120.4 . . ?
C24 C25 C26 120.68(17) . . ?
C24 C25 H25 119.7 . . ?
C26 C25 H25 119.7 . . ?
C25 C26 C21 120.93(15) . . ?
C25 C26 H26 119.5 . . ?
C21 C26 H26 119.5 . . ?
C36 C31 C32 118.05(18) . . ?
C36 C31 C(M3 121.94(16) . . ?
C32 C31 C(M3 119.98(16) . . ?
C33 C32 C31 120.6(2) . . ?
C33 C32 H32 119.7 . . ?
C31 C32 H32 119.7 . . ?
C34 C33 C32 120.8(3) . . ?
C34 C33 H33 119.6 . . ?
C32 C33 H33 119.6 . . ?
C35 C34 C33 119.8(3) . . ?
C35 C34 H34 120.1 . . ?
C33 C34 H34 120.1 . . ?
C34 C35 C36 120.7(3) . . ?
C34 C35 H35 119.7 . . ?
C36 C35 H35 119.7 . . ?
C31 C36 C35 120.1(2) . . ?
C31 C36 H36 120.0 . . ?
C35 C36 H36 120.0 . . ?
C42 C41 C46 118.44(19) . . ?
C42 C41 C(M4 121.98(19) . . ?
C46 C41 C(M4 119.57(18) . . ?
C41 C42 C43 119.7(3) . . ?
C41 C42 H42 120.1 . . ?
C43 C42 H42 120.1 . . ?
C44 C43 C42 119.4(3) . . ?
C44 C43 H43 120.3 . . ?
C42 C43 H43 120.3 . . ?
C45 C44 C43 121.4(3) . . ?
C45 C44 H44 119.3 . . ?
C43 C44 H44 119.3 . . ?
C44 C45 C46 120.2(3) . . ?
C44 C45 H45 119.9 . . ?
C46 C45 H45 119.9 . . ?
C45 C46 C41 120.9(3) . . ?
C45 C46 H46 119.5 . . ?
C41 C46 H46 119.5 . . ?
C1S N1S C12S 117.94(18) . . ?
C10S N2S C11S 116.82(16) . . ?
N1S C1S C2S 123.7(2) . . ?
N1S C1S H1S 118.1 . . ?
C2S C1S H1S 118.1 . . ?
C3S C2S C1S 118.4(2) . . ?
C3S C2S H2S 120.8 . . ?
C1S C2S H2S 120.8 . . ?
C2S C3S C4S 120.2(2) . . ?
C2S C3S H3S 119.9 . . ?
C4S C3S H3S 119.9 . . ?
C3S C4S C12S 117.6(2) . . ?
C3S C4S C5S 123.2(2) . . ?
C12S C4S C5S 119.20(19) . . ?
C6S C5S C4S 121.47(19) . . ?
C6S C5S H5S 119.3 . . ?
C4S C5S H5S 119.3 . . ?
C5S C6S C7S 121.48(19) . . ?
C5S C6S H6S 119.3 . . ?
C7S C6S H6S 119.3 . . ?
C8S C7S C11S 117.40(17) . . ?
C8S C7S C6S 123.39(18) . . ?
C11S C7S C6S 119.21(19) . . ?
C9S C8S C7S 120.18(18) . . ?
C9S C8S H8S 119.9 . . ?
C7S C8S H8S 119.9 . . ?
C8S C9S C10S 118.03(19) . . ?
C8S C9S H9S 121.0 . . ?
C10S C9S H9S 121.0 . . ?
N2S C10S C9S 125.01(18) . . ?
N2S C10S H10S 117.5 . . ?
C9S C10S H10S 117.5 . . ?
N2S C11S C7S 122.51(17) . . ?
N2S C11S C12S 118.07(15) . . ?
C7S C11S C12S 119.42(16) . . ?
N1S C12S C4S 122.17(18) . . ?
N1S C12S C11S 118.62(16) . . ?
C4S C12S C11S 119.21(17) . . ?

loop_
_geom_bond_atom_site_label_1
_geom_bond_atom_site_label_2
_geom_bond_distance
_geom_bond_site_symmetry_2
_geom_bond_publ_flag
Fe1 N2 2.0776(12) . ?
Fe1 N1 2.0826(12) . ?
Fe1 N4 2.0867(12) . ?
Fe1 N3 2.0896(12) . ?
Fe1 N5 2.1289(13) . ?
N1 C(A1 1.3748(18) . ?
N1 C(A2 1.3775(19) . ?
N2 C(A4 1.3748(17) . ?
N2 C(A3 1.3752(18) . ?
N3 C(A5 1.3718(17) . ?
N3 C(A6 1.3763(18) . ?
N4 C(A8 1.3714(18) . ?
N4 C(A7 1.3776(18) . ?
C(A1 C(M4 1.406(2) . ?
C(A1 C(B1 1.443(2) . ?
C(A2 C(M1 1.404(2) . ?
C(A2 C(B2 1.436(2) . ?
C(A3 C(M1 1.405(2) . ?
C(A3 C(B3 1.433(2) . ?
C(A4 C(M2 1.404(2) . ?
C(A4 C(B4 1.437(2) . ?
C(A5 C(M2 1.4068(19) . ?
C(A5 C(B5 1.441(2) . ?
C(A6 C(M3 1.400(2) . ?
C(A6 C(B6 1.438(2) . ?
C(A7 C(M3 1.403(2) . ?
C(A7 C(B7 1.436(2) . ?
C(A8 C(M4 1.401(2) . ?
C(A8 C(B8 1.445(2) . ?
C(B1 C(B2 1.339(2) . ?
C(B1 H(B1 0.9300 . ?
C(B2 H(B2 0.9300 . ?
C(B3 C(B4 1.343(2) . ?
C(B3 H(B3 0.9300 . ?
C(B4 H(B4 0.9300 . ?
C(B5 C(B6 1.346(2) . ?
C(B5 H(B5 0.9300 . ?
C(B6 H(B6 0.9300 . ?
C(B7 C(B8 1.339(2) . ?
C(B7 H(B7 0.9300 . ?
C(B8 H(B8 0.9300 . ?
C(M1 C11 1.494(2) . ?
C(M2 C21 1.5004(19) . ?
C(M3 C31 1.501(2) . ?
C(M4 C41 1.495(2) . ?
N5 C1 1.3204(19) . ?
N5 C3 1.378(2) . ?
C1 N6 1.324(2) . ?
C1 C4 1.487(3) . ?
N6 C2 1.352(2) . ?
N6 H6 0.8600 . ?
C2 C3 1.337(2) . ?
C2 H2 0.9300 . ?
C3 H3 0.9300 . ?
C4 H4A 0.9600 . ?
C4 H4B 0.9600 . ?
C4 H4C 0.9600 . ?
C11 C12 1.374(2) . ?
C11 C16 1.380(2) . ?
C12 C13 1.387(3) . ?
C12 H12 0.9300 . ?
C13 C14 1.346(3) . ?
C13 H13 0.9300 . ?
C14 C15 1.354(3) . ?
C14 H14 0.9300 . ?
C15 C16 1.379(2) . ?
C15 H15 0.9300 . ?
C16 H16 0.9300 . ?
C21 C22 1.385(2) . ?
C21 C26 1.386(2) . ?
C22 C23 1.378(2) . ?
C22 H22 0.9300 . ?
C23 C24 1.373(3) . ?
C23 H23 0.9300 . ?
C24 C25 1.365(3) . ?
C24 H24 0.9300 . ?
C25 C26 1.371(2) . ?
C25 H25 0.9300 . ?
C26 H26 0.9300 . ?
C31 C36 1.373(3) . ?
C31 C32 1.381(3) . ?
C32 C33 1.377(3) . ?
C32 H32 0.9300 . ?
C33 C34 1.351(4) . ?
C33 H33 0.9300 . ?
C34 C35 1.342(4) . ?
C34 H34 0.9300 . ?
C35 C36 1.398(3) . ?
C35 H35 0.9300 . ?
C36 H36 0.9300 . ?
C41 C42 1.376(3) . ?
C41 C46 1.397(3) . ?
C42 C43 1.418(4) . ?
C42 H42 0.9300 . ?
C43 C44 1.364(5) . ?
C43 H43 0.9300 . ?
C44 C45 1.343(5) . ?
C44 H44 0.9300 . ?
C45 C46 1.376(3) . ?
C45 H45 0.9300 . ?
C46 H46 0.9300 . ?
N1S C1S 1.320(3) . ?
N1S C12S 1.355(2) . ?
N2S C10S 1.315(2) . ?
N2S C11S 1.360(2) . ?
C1S C2S 1.401(3) . ?
C1S H1S 0.9300 . ?
C2S C3S 1.361(3) . ?
C2S H2S 0.9300 . ?
C3S C4S 1.393(3) . ?
C3S H3S 0.9300 . ?
C4S C12S 1.414(2) . ?
C4S C5S 1.423(3) . ?
C5S C6S 1.333(3) . ?
C5S H5S 0.9300 . ?
C6S C7S 1.425(3) . ?
C6S H6S 0.9300 . ?
C7S C8S 1.393(3) . ?
C7S C11S 1.408(2) . ?
C8S C9S 1.359(2) . ?
C8S H8S 0.9300 . ?
C9S C10S 1.386(3) . ?
C9S H9S 0.9300 . ?
C10S H10S 0.9300 . ?
C11S C12S 1.438(2) . ?

loop_
_platon_squeeze_void_nr
_platon_squeeze_void_average_x
_platon_squeeze_void_average_y
_platon_squeeze_void_average_z
_platon_squeeze_void_volume
_platon_squeeze_void_count_electrons
1 0.000 0.000 0.000 487.2 116.6
2 0.000 0.500 0.500 487.2 116.2
3 0.385 0.242 0.167 7.1 0.0
4 0.385 0.258 0.667 6.8 0.0
5 0.468 0.907 0.111 7.1 0.1
6 0.468 0.593 0.611 7.2 0.0
7 0.532 0.407 0.389 6.9 0.2
8 0.532 0.093 0.889 6.9 0.0
9 0.614 0.742 0.333 6.7 0.0
10 0.615 0.758 0.833 6.5 0.0
